data_7720649
loop_
_publ_author_name
'Rezazgui, David'
'C&#xed;sa&#x159;ov&#xe1;, Ivana'
'&#x160;t&#x11b;pni&#x10d;ka, Petr'
'Schulz, Ji&#x159;&#xed;'

_publ_section_title
;
 Synthesis of hybrid phosphinoferrocene ligands bearing amine pendants and
 catalytic evaluation of their gold(I) complexes.
;
_journal_issue 13
_journal_name_full 'Dalton transactions (Cambridge, England : 2003)'
_journal_page_first 5397
_journal_page_last 5407
_journal_paper_doi 10.1039/d6dt00321d
_journal_volume 55
_journal_year 2026
_chemical_formula_moiety 'C26 H26 Au Cl Fe N O P'
_chemical_formula_sum 'C26 H26 Au Cl Fe N O P'
_chemical_formula_weight 687.71
_space_group_crystal_system monoclinic
_space_group_IT_number 14
_space_group_name_Hall '-P 2ybc'
_space_group_name_H-M_alt 'P 1 21/c 1'
_atom_sites_solution_hydrogens geom
_atom_sites_solution_primary direct
_atom_sites_solution_secondary difmap
_audit_creation_method SHELXL-2017/1
_audit_update_record
;
2025-12-18 deposited with the CCDC.	2026-03-09 downloaded from the CCDC.
;
_cell_angle_alpha 90
_cell_angle_beta 100.267(2)
_cell_angle_gamma 90
_cell_formula_units_Z 4
_cell_length_a 9.7338(5)
_cell_length_b 13.0064(7)
_cell_length_c 19.3567(10)
_cell_measurement_reflns_used 9330
_cell_measurement_temperature 120(2)
_cell_measurement_theta_max 30.00
_cell_measurement_theta_min 2.64
_cell_volume 2411.4(2)
_computing_cell_refinement 'SAINT V8.40B (Bruker AXS LLC, 2019)'
_computing_data_collection 'Bruker Instrument Service vV6.2.15'
_computing_data_reduction 'SAINT V8.40B (Bruker AXS LLC, 2019)'
_computing_molecular_graphics 'PLATON (Spek, 2017)'
_computing_publication_material 'PLATON (Spek, 2017)'
_computing_structure_refinement 'SHELXL-2017 (Sheldrick, 2017)'
_computing_structure_solution 'SHELXT 2018 (Sheldrick, 2018)'
_diffrn_ambient_temperature 120(2)
_diffrn_measured_fraction_theta_full 1.000
_diffrn_measured_fraction_theta_max 1.000
_diffrn_measurement_device_type 'Bruker D8 VENTURE Kappa Duo'
_diffrn_measurement_method '\f and \w scans'
_diffrn_radiation_monochromator 'Quazar Mo multilayer optic'
_diffrn_radiation_source 'I\mS micro-focus sealed tube'
_diffrn_radiation_type MoK\a
_diffrn_radiation_wavelength 0.71073
_diffrn_reflns_av_R_equivalents 0.0266
_diffrn_reflns_av_unetI/netI 0.0117
_diffrn_reflns_Laue_measured_fraction_full 1.000
_diffrn_reflns_Laue_measured_fraction_max 1.000
_diffrn_reflns_limit_h_max 13
_diffrn_reflns_limit_h_min -13
_diffrn_reflns_limit_k_max 18
_diffrn_reflns_limit_k_min -17
_diffrn_reflns_limit_l_max 27
_diffrn_reflns_limit_l_min -27
_diffrn_reflns_number 103640
_diffrn_reflns_point_group_measured_fraction_full 1.000
_diffrn_reflns_point_group_measured_fraction_max 1.000
_diffrn_reflns_theta_full 25.242
_diffrn_reflns_theta_max 30.009
_diffrn_reflns_theta_min 1.896
_exptl_absorpt_coefficient_mu 6.875
_exptl_absorpt_correction_T_max 0.65
_exptl_absorpt_correction_T_min 0.54
_exptl_absorpt_correction_type multi-scan
_exptl_absorpt_process_details
;
Krause, L., Herbst-Irmer, R., Sheldrick, G. M., Stalke, D. (2015).
"Comparison of silver and molybdenum microfocus X-ray sources for
single-crystal structure determination"
J. Appl. Cryst. 48, 3-10.
;
_exptl_crystal_colour orange
_exptl_crystal_density_diffrn 1.894
_exptl_crystal_description prism
_exptl_crystal_F_000 1336
_exptl_crystal_size_max 0.15
_exptl_crystal_size_mid 0.08
_exptl_crystal_size_min 0.07
_refine_diff_density_max 0.913
_refine_diff_density_min -0.516
_refine_diff_density_rms 0.065
_refine_ls_extinction_method none
_refine_ls_goodness_of_fit_ref 1.121
_refine_ls_hydrogen_treatment constr
_refine_ls_matrix_type full
_refine_ls_number_parameters 289
_refine_ls_number_reflns 7038
_refine_ls_number_restraints 0
_refine_ls_restrained_S_all 1.121
_refine_ls_R_factor_all 0.0149
_refine_ls_R_factor_gt 0.0141
_refine_ls_shift/su_max 0.004
_refine_ls_shift/su_mean 0.000
_refine_ls_structure_factor_coef Fsqd
_refine_ls_weighting_details 'w=1/[\s^2^(Fo^2^)+(0.0095P)^2^+2.2017P] where P=(Fo^2^+2Fc^2^)/3'
_refine_ls_weighting_scheme calc
_refine_ls_wR_factor_gt 0.0327
_refine_ls_wR_factor_ref 0.0330
_reflns_Friedel_coverage 0.000
_reflns_number_gt 6822
_reflns_number_total 7038
_reflns_threshold_expression 'I > 2\s(I)'
_cod_data_source_file d6dt00321d3.cif
_cod_data_source_block dr502
_cod_depositor_comments 'Adding full bibliography for 7720642--7720664.cif.'
_cod_original_sg_symbol_H-M 'P 21/c'
_cod_database_code 7720649
_shelx_shelxl_version_number 2017/1
_shelx_space_group_comment
;
The symmetry employed for this shelxl refinement is uniquely defined
by the following loop, which should always be used as a source of
symmetry information in preference to the above space-group names.
They are only intended as comments.
;
_shelx_estimated_absorpt_t_min 0.425
_shelx_estimated_absorpt_t_max 0.645

loop_
_space_group_symop_operation_xyz
'x, y, z'
'-x, y+1/2, -z+1/2'
'-x, -y, -z'
'x, -y-1/2, z-1/2'

loop_
_atom_site_label
_atom_site_type_symbol
_atom_site_fract_x
_atom_site_fract_y
_atom_site_fract_z
_atom_site_U_iso_or_equiv
_atom_site_adp_type
_atom_site_occupancy
_atom_site_site_symmetry_order
_atom_site_calc_flag
_atom_site_refinement_flags_posn
_atom_site_refinement_flags_adp
_atom_site_refinement_flags_occupancy
_atom_site_disorder_assembly
_atom_site_disorder_group
Au1 Au 0.79824(2) 0.12213(2) 0.39547(2) 0.01827(2) Uani 1 1 d . . . . .
Cl1 Cl 0.92881(5) 0.02601(3) 0.33182(2) 0.02815(9) Uani 1 1 d . . . . .
Fe1 Fe 0.54734(2) 0.35242(2) 0.30451(2) 0.01833(4) Uani 1 1 d . . . . .
P1 P 0.67308(4) 0.22252(3) 0.45439(2) 0.01695(7) Uani 1 1 d . . . . .
O1 O 1.15909(13) 0.36782(11) 0.38279(8) 0.0314(3) Uani 1 1 d . . . . .
N1 N 0.86536(13) 0.36240(10) 0.37596(7) 0.0176(2) Uani 1 1 d . . . . .
C1 C 0.72533(16) 0.39454(12) 0.37207(8) 0.0161(3) Uani 1 1 d . . . . .
C2 C 0.62950(15) 0.34115(12) 0.40858(8) 0.0158(3) Uani 1 1 d . . . . .
C3 C 0.50130(17) 0.39848(13) 0.39861(8) 0.0200(3) Uani 1 1 d . . . . .
H3 H 0.419777 0.381372 0.416781 0.024 Uiso 1 1 calc R U . . .
C4 C 0.51881(18) 0.48560(13) 0.35651(9) 0.0226(3) Uani 1 1 d . . . . .
H4 H 0.450129 0.536671 0.341623 0.027 Uiso 1 1 calc R U . . .
C5 C 0.65588(17) 0.48387(12) 0.34029(9) 0.0209(3) Uani 1 1 d . . . . .
H5 H 0.694319 0.533440 0.313120 0.025 Uiso 1 1 calc R U . . .
C6 C 0.5942(2) 0.2705(2) 0.22098(12) 0.0461(6) Uani 1 1 d . . . . .
H6 H 0.685381 0.256900 0.212109 0.055 Uiso 1 1 calc R U . . .
C7 C 0.5177(2) 0.20868(17) 0.25961(12) 0.0384(5) Uani 1 1 d . . . . .
H7 H 0.548138 0.145163 0.281331 0.046 Uiso 1 1 calc R U . . .
C8 C 0.3884(2) 0.25605(17) 0.26100(11) 0.0351(4) Uani 1 1 d . . . . .
H8 H 0.317031 0.230334 0.283987 0.042 Uiso 1 1 calc R U . . .
C9 C 0.3830(2) 0.34733(18) 0.22280(11) 0.0381(5) Uani 1 1 d . . . . .
H9 H 0.307249 0.394485 0.215130 0.046 Uiso 1 1 calc R U . . .
C10 C 0.5101(3) 0.3574(2) 0.19744(11) 0.0468(6) Uani 1 1 d . . . . .
H10 H 0.534726 0.412404 0.169710 0.056 Uiso 1 1 calc R U . . .
C11 C 0.77022(16) 0.26099(12) 0.53962(8) 0.0187(3) Uani 1 1 d . . . . .
C12 C 0.88210(17) 0.20091(13) 0.57159(9) 0.0225(3) Uani 1 1 d . . . . .
H12 H 0.902371 0.138148 0.550397 0.027 Uiso 1 1 calc R U . . .
C13 C 0.96438(19) 0.23214(14) 0.63435(10) 0.0272(4) Uani 1 1 d . . . . .
H13 H 1.040832 0.190959 0.655761 0.033 Uiso 1 1 calc R U . . .
C14 C 0.93461(19) 0.32364(14) 0.66566(9) 0.0261(3) Uani 1 1 d . . . . .
H14 H 0.990787 0.345045 0.708503 0.031 Uiso 1 1 calc R U . . .
C15 C 0.82272(19) 0.38391(13) 0.63438(9) 0.0238(3) Uani 1 1 d . . . . .
H15 H 0.801840 0.446111 0.656074 0.029 Uiso 1 1 calc R U . . .
C16 C 0.74142(18) 0.35312(13) 0.57134(9) 0.0215(3) Uani 1 1 d . . . . .
H16 H 0.665847 0.394928 0.549691 0.026 Uiso 1 1 calc R U . . .
C17 C 0.50774(17) 0.17026(13) 0.46888(9) 0.0219(3) Uani 1 1 d . . . . .
C18 C 0.44296(18) 0.20248(16) 0.52330(9) 0.0274(4) Uani 1 1 d . . . . .
H18 H 0.486936 0.252113 0.555930 0.033 Uiso 1 1 calc R U . . .
C19 C 0.31311(19) 0.16216(17) 0.53032(10) 0.0318(4) Uani 1 1 d . . . . .
H19 H 0.269811 0.183768 0.568136 0.038 Uiso 1 1 calc R U . . .
C20 C 0.2477(2) 0.09140(16) 0.48282(12) 0.0330(4) Uani 1 1 d . . . . .
H20 H 0.158535 0.065351 0.487369 0.040 Uiso 1 1 calc R U . . .
C21 C 0.3112(2) 0.05811(18) 0.42850(15) 0.0453(6) Uani 1 1 d . . . . .
H21 H 0.265874 0.009280 0.395636 0.054 Uiso 1 1 calc R U . . .
C22 C 0.4418(2) 0.09637(17) 0.42212(13) 0.0401(5) Uani 1 1 d . . . . .
H22 H 0.486552 0.071939 0.385530 0.048 Uiso 1 1 calc R U . . .
C23 C 0.92489(18) 0.37734(16) 0.31247(10) 0.0283(4) Uani 1 1 d . . . . .
H23A H 0.933758 0.451670 0.303167 0.034 Uiso 1 1 calc R U . . .
H23B H 0.863409 0.346071 0.271618 0.034 Uiso 1 1 calc R U . . .
C24 C 1.06754(19) 0.32665(18) 0.32366(12) 0.0358(5) Uani 1 1 d . . . . .
H24A H 1.056599 0.251865 0.330532 0.043 Uiso 1 1 calc R U . . .
H24B H 1.109495 0.336352 0.281139 0.043 Uiso 1 1 calc R U . . .
C25 C 1.09946(18) 0.35855(16) 0.44445(11) 0.0309(4) Uani 1 1 d . . . . .
H25A H 1.162852 0.390130 0.484512 0.037 Uiso 1 1 calc R U . . .
H25B H 1.089118 0.284858 0.455260 0.037 Uiso 1 1 calc R U . . .
C26 C 0.95819(16) 0.41045(14) 0.43548(9) 0.0218(3) Uani 1 1 d . . . . .
H26A H 0.918389 0.402613 0.478825 0.026 Uiso 1 1 calc R U . . .
H26B H 0.967983 0.484775 0.426449 0.026 Uiso 1 1 calc R U . . .

loop_
_atom_site_aniso_label
_atom_site_aniso_U_11
_atom_site_aniso_U_22
_atom_site_aniso_U_33
_atom_site_aniso_U_23
_atom_site_aniso_U_13
_atom_site_aniso_U_12
Au1 0.01804(3) 0.01583(3) 0.02120(3) 0.00083(2) 0.00418(2) 0.00292(2)
Cl1 0.0277(2) 0.02330(19) 0.0354(2) -0.00553(16) 0.01085(17) 0.00494(15)
Fe1 0.01388(10) 0.02333(11) 0.01721(10) -0.00125(8) 0.00124(8) 0.00432(8)
P1 0.01560(17) 0.01700(17) 0.01890(17) 0.00211(14) 0.00479(14) 0.00155(14)
O1 0.0147(5) 0.0343(7) 0.0461(8) -0.0038(6) 0.0077(5) -0.0031(5)
N1 0.0130(6) 0.0189(6) 0.0215(6) -0.0024(5) 0.0046(5) -0.0012(5)
C1 0.0148(6) 0.0179(7) 0.0157(6) -0.0011(5) 0.0030(5) 0.0011(5)
C2 0.0145(6) 0.0168(6) 0.0165(6) 0.0004(5) 0.0038(5) 0.0024(5)
C3 0.0168(7) 0.0242(7) 0.0202(7) 0.0003(6) 0.0065(6) 0.0053(6)
C4 0.0240(8) 0.0227(8) 0.0217(7) 0.0023(6) 0.0057(6) 0.0096(6)
C5 0.0246(8) 0.0171(7) 0.0223(7) 0.0024(6) 0.0078(6) 0.0034(6)
C6 0.0233(9) 0.0742(17) 0.0406(11) -0.0371(12) 0.0049(8) -0.0006(10)
C7 0.0372(11) 0.0327(10) 0.0386(11) -0.0151(8) -0.0118(8) 0.0077(8)
C8 0.0233(9) 0.0411(11) 0.0384(10) -0.0110(9) -0.0010(8) -0.0049(8)
C9 0.0301(10) 0.0445(12) 0.0332(10) -0.0082(9) -0.0123(8) 0.0102(9)
C10 0.0639(16) 0.0571(14) 0.0172(9) -0.0027(9) 0.0015(9) -0.0150(12)
C11 0.0189(7) 0.0194(7) 0.0186(7) 0.0042(6) 0.0055(5) 0.0001(6)
C12 0.0231(8) 0.0184(7) 0.0251(8) 0.0031(6) 0.0025(6) 0.0019(6)
C13 0.0255(8) 0.0243(8) 0.0291(9) 0.0045(7) -0.0026(7) 0.0015(7)
C14 0.0279(8) 0.0255(8) 0.0237(8) 0.0017(6) 0.0011(6) -0.0057(7)
C15 0.0278(8) 0.0217(8) 0.0234(8) -0.0004(6) 0.0087(6) -0.0027(6)
C16 0.0226(7) 0.0214(7) 0.0218(7) 0.0032(6) 0.0075(6) 0.0037(6)
C17 0.0195(7) 0.0207(7) 0.0263(8) 0.0060(6) 0.0059(6) 0.0006(6)
C18 0.0195(8) 0.0424(10) 0.0203(8) 0.0040(7) 0.0032(6) -0.0008(7)
C19 0.0209(8) 0.0498(12) 0.0258(9) 0.0117(8) 0.0067(7) 0.0017(8)
C20 0.0221(8) 0.0314(9) 0.0469(11) 0.0146(8) 0.0095(8) -0.0027(7)
C21 0.0377(11) 0.0341(11) 0.0686(16) -0.0128(11) 0.0215(11) -0.0179(9)
C22 0.0367(11) 0.0325(10) 0.0567(14) -0.0150(10) 0.0234(10) -0.0140(9)
C23 0.0184(8) 0.0432(11) 0.0251(8) -0.0083(7) 0.0091(6) -0.0044(7)
C24 0.0207(8) 0.0428(11) 0.0473(12) -0.0169(9) 0.0155(8) -0.0043(8)
C25 0.0163(8) 0.0355(10) 0.0393(10) 0.0065(8) 0.0003(7) -0.0002(7)
C26 0.0164(7) 0.0263(8) 0.0221(7) -0.0010(6) 0.0018(6) -0.0030(6)

loop_
_atom_type_symbol
_atom_type_description
_atom_type_scat_dispersion_real
_atom_type_scat_dispersion_imag
_atom_type_scat_source
C C 0.0033 0.0016 'International Tables Vol C Tables 4.2.6.8 and 6.1.1.4'
H H 0.0000 0.0000 'International Tables Vol C Tables 4.2.6.8 and 6.1.1.4'
Au Au -2.0133 8.8022 'International Tables Vol C Tables 4.2.6.8 and 6.1.1.4'
Cl Cl 0.1484 0.1585 'International Tables Vol C Tables 4.2.6.8 and 6.1.1.4'
Fe Fe 0.3463 0.8444 'International Tables Vol C Tables 4.2.6.8 and 6.1.1.4'
N N 0.0061 0.0033 'International Tables Vol C Tables 4.2.6.8 and 6.1.1.4'
O O 0.0106 0.0060 'International Tables Vol C Tables 4.2.6.8 and 6.1.1.4'
P P 0.1023 0.0942 'International Tables Vol C Tables 4.2.6.8 and 6.1.1.4'

loop_
_geom_angle_atom_site_label_1
_geom_angle_atom_site_label_2
_geom_angle_atom_site_label_3
_geom_angle
_geom_angle_site_symmetry_1
_geom_angle_site_symmetry_3
_geom_angle_publ_flag
P1 Au1 Cl1 177.176(16) . . ?
C2 Fe1 C10 167.09(9) . . ?
C2 Fe1 C9 151.65(8) . . ?
C10 Fe1 C9 40.61(10) . . ?
C2 Fe1 C3 41.27(6) . . ?
C10 Fe1 C3 150.37(9) . . ?
C9 Fe1 C3 115.76(8) . . ?
C2 Fe1 C4 68.79(6) . . ?
C10 Fe1 C4 117.20(9) . . ?
C9 Fe1 C4 104.61(8) . . ?
C3 Fe1 C4 40.75(6) . . ?
C2 Fe1 C1 41.40(6) . . ?
C10 Fe1 C1 128.04(9) . . ?
C9 Fe1 C1 163.67(8) . . ?
C3 Fe1 C1 69.36(6) . . ?
C4 Fe1 C1 68.51(6) . . ?
C2 Fe1 C8 119.78(8) . . ?
C10 Fe1 C8 67.55(10) . . ?
C9 Fe1 C8 39.85(9) . . ?
C3 Fe1 C8 106.03(8) . . ?
C4 Fe1 C8 124.08(8) . . ?
C1 Fe1 C8 156.16(8) . . ?
C2 Fe1 C6 129.66(9) . . ?
C10 Fe1 C6 40.66(11) . . ?
C9 Fe1 C6 68.07(9) . . ?
C3 Fe1 C6 165.73(10) . . ?
C4 Fe1 C6 153.44(10) . . ?
C1 Fe1 C6 111.07(7) . . ?
C8 Fe1 C6 67.49(9) . . ?
C2 Fe1 C7 110.66(8) . . ?
C10 Fe1 C7 67.32(10) . . ?
C9 Fe1 C7 67.18(9) . . ?
C3 Fe1 C7 127.31(9) . . ?
C4 Fe1 C7 162.60(9) . . ?
C1 Fe1 C7 123.39(7) . . ?
C8 Fe1 C7 39.99(8) . . ?
C6 Fe1 C7 39.77(10) . . ?
C2 Fe1 C5 68.91(6) . . ?
C10 Fe1 C5 107.58(9) . . ?
C9 Fe1 C5 124.81(8) . . ?
C3 Fe1 C5 68.78(7) . . ?
C4 Fe1 C5 40.54(6) . . ?
C1 Fe1 C5 40.60(6) . . ?
C8 Fe1 C5 161.34(8) . . ?
C6 Fe1 C5 121.44(8) . . ?
C7 Fe1 C5 156.68(8) . . ?
C2 P1 C17 105.11(7) . . ?
C2 P1 C11 104.52(7) . . ?
C17 P1 C11 107.14(8) . . ?
C2 P1 Au1 110.69(5) . . ?
C17 P1 Au1 116.08(6) . . ?
C11 P1 Au1 112.42(5) . . ?
C25 O1 C24 110.61(14) . . ?
C1 N1 C23 116.00(13) . . ?
C1 N1 C26 111.58(12) . . ?
C23 N1 C26 108.77(13) . . ?
N1 C1 C5 129.89(14) . . ?
N1 C1 C2 122.14(13) . . ?
C5 C1 C2 107.73(13) . . ?
N1 C1 Fe1 130.66(11) . . ?
C5 C1 Fe1 70.20(9) . . ?
C2 C1 Fe1 68.76(8) . . ?
C3 C2 C1 107.81(13) . . ?
C3 C2 P1 129.53(12) . . ?
C1 C2 P1 122.63(11) . . ?
C3 C2 Fe1 69.58(9) . . ?
C1 C2 Fe1 69.84(8) . . ?
P1 C2 Fe1 124.61(8) . . ?
C4 C3 C2 107.47(14) . . ?
C4 C3 Fe1 69.83(9) . . ?
C2 C3 Fe1 69.15(9) . . ?
C4 C3 H3 126.3 . . ?
C2 C3 H3 126.3 . . ?
Fe1 C3 H3 126.3 . . ?
C3 C4 C5 109.02(14) . . ?
C3 C4 Fe1 69.42(9) . . ?
C5 C4 Fe1 70.35(9) . . ?
C3 C4 H4 125.5 . . ?
C5 C4 H4 125.5 . . ?
Fe1 C4 H4 126.3 . . ?
C4 C5 C1 107.96(14) . . ?
C4 C5 Fe1 69.11(10) . . ?
C1 C5 Fe1 69.20(9) . . ?
C4 C5 H5 126.0 . . ?
C1 C5 H5 126.0 . . ?
Fe1 C5 H5 127.2 . . ?
C7 C6 C10 107.28(19) . . ?
C7 C6 Fe1 70.33(12) . . ?
C10 C6 Fe1 69.13(12) . . ?
C7 C6 H6 126.4 . . ?
C10 C6 H6 126.4 . . ?
Fe1 C6 H6 125.8 . . ?
C6 C7 C8 108.8(2) . . ?
C6 C7 Fe1 69.90(12) . . ?
C8 C7 Fe1 69.68(11) . . ?
C6 C7 H7 125.6 . . ?
C8 C7 H7 125.6 . . ?
Fe1 C7 H7 126.4 . . ?
C9 C8 C7 108.2(2) . . ?
C9 C8 Fe1 69.64(12) . . ?
C7 C8 Fe1 70.33(11) . . ?
C9 C8 H8 125.9 . . ?
C7 C8 H8 125.9 . . ?
Fe1 C8 H8 125.7 . . ?
C8 C9 C10 108.1(2) . . ?
C8 C9 Fe1 70.51(11) . . ?
C10 C9 Fe1 69.69(12) . . ?
C8 C9 H9 126.0 . . ?
C10 C9 H9 126.0 . . ?
Fe1 C9 H9 125.4 . . ?
C9 C10 C6 107.7(2) . . ?
C9 C10 Fe1 69.70(12) . . ?
C6 C10 Fe1 70.20(12) . . ?
C9 C10 H10 126.2 . . ?
C6 C10 H10 126.2 . . ?
Fe1 C10 H10 125.5 . . ?
C12 C11 C16 119.22(15) . . ?
C12 C11 P1 119.18(13) . . ?
C16 C11 P1 121.45(12) . . ?
C13 C12 C11 120.48(16) . . ?
C13 C12 H12 119.8 . . ?
C11 C12 H12 119.8 . . ?
C14 C13 C12 119.91(16) . . ?
C14 C13 H13 120.0 . . ?
C12 C13 H13 120.0 . . ?
C13 C14 C15 120.08(16) . . ?
C13 C14 H14 120.0 . . ?
C15 C14 H14 120.0 . . ?
C16 C15 C14 119.95(16) . . ?
C16 C15 H15 120.0 . . ?
C14 C15 H15 120.0 . . ?
C15 C16 C11 120.36(15) . . ?
C15 C16 H16 119.8 . . ?
C11 C16 H16 119.8 . . ?
C18 C17 C22 118.83(17) . . ?
C18 C17 P1 122.73(14) . . ?
C22 C17 P1 118.42(14) . . ?
C17 C18 C19 120.17(18) . . ?
C17 C18 H18 119.9 . . ?
C19 C18 H18 119.9 . . ?
C20 C19 C18 120.38(18) . . ?
C20 C19 H19 119.8 . . ?
C18 C19 H19 119.8 . . ?
C19 C20 C21 120.15(18) . . ?
C19 C20 H20 119.9 . . ?
C21 C20 H20 119.9 . . ?
C20 C21 C22 119.7(2) . . ?
C20 C21 H21 120.1 . . ?
C22 C21 H21 120.1 . . ?
C21 C22 C17 120.7(2) . . ?
C21 C22 H22 119.6 . . ?
C17 C22 H22 119.6 . . ?
N1 C23 C24 108.18(16) . . ?
N1 C23 H23A 110.1 . . ?
C24 C23 H23A 110.1 . . ?
N1 C23 H23B 110.1 . . ?
C24 C23 H23B 110.1 . . ?
H23A C23 H23B 108.4 . . ?
O1 C24 C23 112.15(15) . . ?
O1 C24 H24A 109.2 . . ?
C23 C24 H24A 109.2 . . ?
O1 C24 H24B 109.2 . . ?
C23 C24 H24B 109.2 . . ?
H24A C24 H24B 107.9 . . ?
O1 C25 C26 111.36(15) . . ?
O1 C25 H25A 109.4 . . ?
C26 C25 H25A 109.4 . . ?
O1 C25 H25B 109.4 . . ?
C26 C25 H25B 109.4 . . ?
H25A C25 H25B 108.0 . . ?
N1 C26 C25 108.61(14) . . ?
N1 C26 H26A 110.0 . . ?
C25 C26 H26A 110.0 . . ?
N1 C26 H26B 110.0 . . ?
C25 C26 H26B 110.0 . . ?
H26A C26 H26B 108.3 . . ?

loop_
_geom_bond_atom_site_label_1
_geom_bond_atom_site_label_2
_geom_bond_distance
_geom_bond_site_symmetry_2
_geom_bond_publ_flag
Au1 P1 2.2327(4) . ?
Au1 Cl1 2.2922(4) . ?
Fe1 C2 2.0359(15) . ?
Fe1 C10 2.040(2) . ?
Fe1 C9 2.0405(19) . ?
Fe1 C3 2.0416(16) . ?
Fe1 C4 2.0471(17) . ?
Fe1 C1 2.0504(15) . ?
Fe1 C8 2.0517(19) . ?
Fe1 C6 2.0546(19) . ?
Fe1 C7 2.060(2) . ?
Fe1 C5 2.0636(17) . ?
P1 C2 1.7924(16) . ?
P1 C17 1.8143(17) . ?
P1 C11 1.8194(17) . ?
O1 C25 1.422(2) . ?
O1 C24 1.424(2) . ?
N1 C1 1.4147(19) . ?
N1 C23 1.462(2) . ?
N1 C26 1.471(2) . ?
C1 C5 1.427(2) . ?
C1 C2 1.445(2) . ?
C2 C3 1.437(2) . ?
C3 C4 1.424(2) . ?
C3 H3 0.9500 . ?
C4 C5 1.424(2) . ?
C4 H4 0.9500 . ?
C5 H5 0.9500 . ?
C6 C7 1.400(4) . ?
C6 C10 1.423(4) . ?
C6 H6 0.9500 . ?
C7 C8 1.406(3) . ?
C7 H7 0.9500 . ?
C8 C9 1.395(3) . ?
C8 H8 0.9500 . ?
C9 C10 1.416(4) . ?
C9 H9 0.9500 . ?
C10 H10 0.9500 . ?
C11 C12 1.393(2) . ?
C11 C16 1.397(2) . ?
C12 C13 1.391(2) . ?
C12 H12 0.9500 . ?
C13 C14 1.389(3) . ?
C13 H13 0.9500 . ?
C14 C15 1.390(3) . ?
C14 H14 0.9500 . ?
C15 C16 1.390(2) . ?
C15 H15 0.9500 . ?
C16 H16 0.9500 . ?
C17 C18 1.386(2) . ?
C17 C22 1.396(3) . ?
C18 C19 1.397(2) . ?
C18 H18 0.9500 . ?
C19 C20 1.374(3) . ?
C19 H19 0.9500 . ?
C20 C21 1.381(3) . ?
C20 H20 0.9500 . ?
C21 C22 1.391(3) . ?
C21 H21 0.9500 . ?
C22 H22 0.9500 . ?
C23 C24 1.517(3) . ?
C23 H23A 0.9900 . ?
C23 H23B 0.9900 . ?
C24 H24A 0.9900 . ?
C24 H24B 0.9900 . ?
C25 C26 1.514(2) . ?
C25 H25A 0.9900 . ?
C25 H25B 0.9900 . ?
C26 H26A 0.9900 . ?
C26 H26B 0.9900 . ?
